data_4067429
loop_
_publ_author_name
'Song, Li-Cheng'
'Liu, Xu-Feng'
'Ming, Jiang-Bo'
'Ge, Jian-Hua'
'Xie, Zhao-Jun'
'Hu, Qing-Mei'

_publ_section_title
;
 Reactions Starting from Diiron Propanedithiolate
 [(\m-SCH2)2CH(OH)]Fe2(CO)6Leading to Malonyl-, PPh3-, and
 [60]Fullerene-Containing Compounds Relevant to the Active Site of
 FeFe-Hydrogenases
;
_journal_issue 3
_journal_name_full Organometallics
_journal_page_first 610
_journal_paper_doi 10.1021/om9009526
_journal_volume 29
_journal_year 2010
_chemical_formula_sum 'C14 H12 Fe2 O10 S2'
_chemical_formula_weight 516.06
_chemical_name_systematic
; 
 ? 
;
_space_group_IT_number 2
_symmetry_cell_setting triclinic
_symmetry_space_group_name_Hall '-P 1'
_symmetry_space_group_name_H-M 'P -1'
_atom_sites_solution_hydrogens geom
_atom_sites_solution_primary direct
_atom_sites_solution_secondary difmap
_audit_creation_method SHELXL-97
_cell_angle_alpha 95.098(2)
_cell_angle_beta 94.811(2)
_cell_angle_gamma 106.411(2)
_cell_formula_units_Z 2
_cell_length_a 7.9643(16)
_cell_length_b 11.486(2)
_cell_length_c 11.532(2)
_cell_measurement_reflns_used 2738
_cell_measurement_temperature 293(2)
_cell_measurement_theta_max 27.39
_cell_measurement_theta_min 2.42
_cell_volume 1001.4(3)
_computing_cell_refinement 'Bruker SMART'
_computing_data_collection 'Bruker SMART'
_computing_data_reduction 'Bruker SAINT'
_computing_molecular_graphics 'Bruker SHELXTL'
_computing_publication_material 'Bruker SHELXTL'
_computing_structure_refinement 'SHELXL-97 (Sheldrick, 1997)'
_computing_structure_solution 'SHELXS-97 (Sheldrick, 1990)'
_diffrn_ambient_temperature 293(2)
_diffrn_measured_fraction_theta_full 0.990
_diffrn_measured_fraction_theta_max 0.990
_diffrn_measurement_device_type 'CCD area detector'
_diffrn_measurement_method 'phi and omega scans'
_diffrn_radiation_monochromator graphite
_diffrn_radiation_source 'fine-focus sealed tube'
_diffrn_radiation_type MoK\a
_diffrn_radiation_wavelength 0.71073
_diffrn_reflns_av_R_equivalents 0.0125
_diffrn_reflns_av_sigmaI/netI 0.0220
_diffrn_reflns_limit_h_max 6
_diffrn_reflns_limit_h_min -9
_diffrn_reflns_limit_k_max 13
_diffrn_reflns_limit_k_min -13
_diffrn_reflns_limit_l_max 13
_diffrn_reflns_limit_l_min -13
_diffrn_reflns_number 5472
_diffrn_reflns_theta_full 25.03
_diffrn_reflns_theta_max 25.03
_diffrn_reflns_theta_min 1.78
_exptl_absorpt_coefficient_mu 1.705
_exptl_absorpt_correction_T_max 1.000000
_exptl_absorpt_correction_T_min 0.653080
_exptl_absorpt_correction_type multi-scan
_exptl_absorpt_process_details SADABS
_exptl_crystal_colour RED
_exptl_crystal_density_diffrn 1.711
_exptl_crystal_density_meas ?
_exptl_crystal_density_method 'not measured'
_exptl_crystal_description BLOCK
_exptl_crystal_F_000 520
_exptl_crystal_size_max 0.28
_exptl_crystal_size_mid 0.22
_exptl_crystal_size_min 0.20
_refine_diff_density_max 0.391
_refine_diff_density_min -0.365
_refine_diff_density_rms 0.062
_refine_ls_extinction_method none
_refine_ls_goodness_of_fit_ref 1.044
_refine_ls_hydrogen_treatment constr
_refine_ls_matrix_type full
_refine_ls_number_parameters 254
_refine_ls_number_reflns 3519
_refine_ls_number_restraints 0
_refine_ls_restrained_S_all 1.044
_refine_ls_R_factor_all 0.0350
_refine_ls_R_factor_gt 0.0287
_refine_ls_shift/su_max 0.001
_refine_ls_shift/su_mean 0.000
_refine_ls_structure_factor_coef Fsqd
_refine_ls_weighting_details 'calc w=1/[\s^2^(Fo^2^)+(0.0457P)^2^+0.3651P] where P=(Fo^2^+2Fc^2^)/3'
_refine_ls_weighting_scheme calc
_refine_ls_wR_factor_gt 0.0770
_refine_ls_wR_factor_ref 0.0800
_reflns_number_gt 2984
_reflns_number_total 3519
_reflns_threshold_expression >2sigma(I)
_cod_data_source_file om9009526_si_001.cif
_cod_data_source_block 60509c
_cod_depositor_comments
;
The following automatic conversions were performed:

'_symmetry_cell_setting' value 'Triclinic' changed to 'triclinic'
according to /home/saulius/struct/CIF-dictionaries/cif_core.dic
dictionary named 'cif_core.dic' version 2.4.1 from
2010-06-29.

'_exptl_absorpt_correction_type' value 'MULTI-SCAN'
changed to 'multi-scan' according to
/home/saulius/struct/CIF-dictionaries/cif_core.dic dictionary named
'cif_core.dic' version 2.4.1 from 2010-06-29.

Automatic conversion script
Id: cif_fix_values 1715 2011-07-08 13:25:40Z adriana 

The following automatic conversions were performed:

'_exptl_crystal_density_meas' value 'NONE' was changed to '?' - the
value is perceived as not measured.

Automatic conversion script
Id: cif_fix_values 3008 2015-01-20 13:52:24Z robertas 
;
_cod_original_sg_symbol_H-M P-1
_cod_database_code 4067429

loop_
_symmetry_equiv_pos_as_xyz
'x, y, z'
'-x, -y, -z'

loop_
_atom_site_label
_atom_site_type_symbol
_atom_site_fract_x
_atom_site_fract_y
_atom_site_fract_z
_atom_site_U_iso_or_equiv
_atom_site_adp_type
_atom_site_occupancy
_atom_site_symmetry_multiplicity
_atom_site_calc_flag
_atom_site_refinement_flags
Fe1 Fe 0.66826(5) 0.80525(3) 0.87341(3) 0.04027(12) Uani 1 1 d .
Fe2 Fe 0.39078(5) 0.65968(3) 0.76477(3) 0.04261(12) Uani 1 1 d .
S1 S 0.59053(8) 0.79493(6) 0.67998(5) 0.04076(16) Uani 1 1 d .
S2 S 0.39861(8) 0.82228(6) 0.89362(5) 0.03817(15) Uani 1 1 d .
O1 O 0.8877(3) 1.0605(2) 0.9166(2) 0.0725(6) Uani 1 1 d .
O2 O 0.6763(4) 0.7416(2) 1.1137(2) 0.0804(7) Uani 1 1 d .
O3 O 0.9372(4) 0.6846(3) 0.8272(3) 0.1103(11) Uani 1 1 d .
O4 O 0.2513(5) 0.5073(2) 0.9442(3) 0.1154(12) Uani 1 1 d .
O5 O 0.5226(4) 0.4680(3) 0.6569(3) 0.1141(11) Uani 1 1 d .
O6 O 0.0743(3) 0.6108(2) 0.5966(2) 0.0886(8) Uani 1 1 d .
O7 O 0.3285(2) 1.04867(15) 0.65244(15) 0.0415(4) Uani 1 1 d .
O8 O 0.0428(3) 0.98684(18) 0.68160(19) 0.0582(5) Uani 1 1 d .
O9 O -0.1519(3) 1.1428(2) 0.5567(2) 0.0703(6) Uani 1 1 d .
O10 O 0.0076(3) 1.2969(2) 0.6861(2) 0.0746(7) Uani 1 1 d .
C1 C 0.8051(4) 0.9614(3) 0.9007(2) 0.0501(7) Uani 1 1 d .
C2 C 0.6743(4) 0.7649(3) 1.0197(3) 0.0524(7) Uani 1 1 d .
C3 C 0.8335(4) 0.7321(3) 0.8425(3) 0.0641(8) Uani 1 1 d .
C4 C 0.3035(5) 0.5657(3) 0.8741(3) 0.0683(9) Uani 1 1 d .
C5 C 0.4719(5) 0.5429(3) 0.6991(3) 0.0682(9) Uani 1 1 d .
C6 C 0.1945(4) 0.6302(3) 0.6627(3) 0.0568(7) Uani 1 1 d .
C7 C 0.5152(4) 0.9240(2) 0.6422(2) 0.0445(6) Uani 1 1 d .
H7A H 0.6104 0.9984 0.6671 0.053 Uiso 1 1 calc R
H7B H 0.4925 0.9173 0.5576 0.053 Uiso 1 1 calc R
C8 C 0.3690(3) 0.9530(2) 0.8253(2) 0.0415(6) Uani 1 1 d .
H8A H 0.2638 0.9699 0.8497 0.050 Uiso 1 1 calc R
H8B H 0.4684 1.0237 0.8541 0.050 Uiso 1 1 calc R
C9 C 0.3529(3) 0.9371(2) 0.6936(2) 0.0381(5) Uani 1 1 d .
H9 H 0.2515 0.8671 0.6627 0.046 Uiso 1 1 calc R
C10 C 0.1635(3) 1.0589(2) 0.6483(2) 0.0420(6) Uani 1 1 d .
C11 C 0.1569(4) 1.1725(2) 0.5960(2) 0.0458(6) Uani 1 1 d .
H11A H 0.1720 1.1627 0.5135 0.055 Uiso 1 1 calc R
H11B H 0.2534 1.2409 0.6342 0.055 Uiso 1 1 calc R
C12 C -0.0141(4) 1.2002(3) 0.6093(2) 0.0460(6) Uani 1 1 d .
C13 C -0.1496(6) 1.3347(4) 0.7038(4) 0.1002(14) Uani 1 1 d .
H13A H -0.1229 1.4221 0.7006 0.120 Uiso 1 1 calc R
H13B H -0.2420 1.2939 0.6410 0.120 Uiso 1 1 calc R
C14 C -0.2088(8) 1.3075(7) 0.8095(5) 0.152(3) Uani 1 1 d .
H14A H -0.2189 1.2234 0.8178 0.229 Uiso 1 1 calc R
H14B H -0.3220 1.3210 0.8127 0.229 Uiso 1 1 calc R
H14C H -0.1270 1.3590 0.8720 0.229 Uiso 1 1 calc R

loop_
_atom_site_aniso_label
_atom_site_aniso_U_11
_atom_site_aniso_U_22
_atom_site_aniso_U_33
_atom_site_aniso_U_23
_atom_site_aniso_U_13
_atom_site_aniso_U_12
Fe1 0.0358(2) 0.0443(2) 0.0424(2) 0.00370(16) 0.00354(15) 0.01519(16)
Fe2 0.0437(2) 0.0348(2) 0.0476(2) 0.00106(15) 0.00871(17) 0.00886(16)
S1 0.0408(3) 0.0447(4) 0.0400(3) 0.0039(3) 0.0127(3) 0.0156(3)
S2 0.0397(3) 0.0425(3) 0.0354(3) 0.0051(2) 0.0086(3) 0.0156(3)
O1 0.0657(14) 0.0555(14) 0.0841(16) 0.0043(12) -0.0049(12) 0.0032(12)
O2 0.108(2) 0.0917(18) 0.0556(14) 0.0210(12) 0.0050(13) 0.0494(16)
O3 0.0814(18) 0.146(3) 0.130(3) -0.001(2) 0.0167(17) 0.081(2)
O4 0.187(3) 0.0635(17) 0.101(2) 0.0372(16) 0.060(2) 0.0230(19)
O5 0.126(3) 0.0656(17) 0.162(3) -0.0141(18) 0.042(2) 0.0469(18)
O6 0.0717(17) 0.0888(18) 0.0821(17) -0.0049(14) -0.0212(15) -0.0007(14)
O7 0.0395(9) 0.0395(9) 0.0473(10) 0.0100(7) 0.0039(8) 0.0130(8)
O8 0.0464(11) 0.0547(12) 0.0794(14) 0.0231(10) 0.0217(10) 0.0152(10)
O9 0.0489(13) 0.0901(17) 0.0692(14) -0.0004(12) -0.0050(11) 0.0223(12)
O10 0.0644(14) 0.0830(16) 0.0814(16) -0.0161(13) -0.0011(12) 0.0396(12)
C1 0.0423(15) 0.0561(18) 0.0496(16) 0.0046(13) -0.0016(12) 0.0132(14)
C2 0.0548(17) 0.0545(17) 0.0534(18) 0.0052(13) -0.0003(14) 0.0270(14)
C3 0.0519(18) 0.080(2) 0.066(2) 0.0045(16) 0.0052(15) 0.0298(17)
C4 0.091(3) 0.0410(16) 0.071(2) 0.0083(15) 0.0203(19) 0.0128(16)
C5 0.071(2) 0.0439(17) 0.090(2) -0.0018(16) 0.0195(19) 0.0172(16)
C6 0.0562(18) 0.0485(16) 0.0562(18) -0.0032(13) 0.0038(15) 0.0040(14)
C7 0.0485(15) 0.0488(15) 0.0411(13) 0.0113(11) 0.0118(12) 0.0182(12)
C8 0.0460(14) 0.0422(14) 0.0395(13) 0.0019(11) 0.0043(11) 0.0187(12)
C9 0.0410(13) 0.0337(12) 0.0402(13) 0.0047(10) 0.0046(11) 0.0119(11)
C10 0.0425(15) 0.0462(15) 0.0373(13) 0.0001(11) 0.0036(11) 0.0148(12)
C11 0.0432(14) 0.0472(15) 0.0489(15) 0.0116(12) 0.0075(12) 0.0139(12)
C12 0.0474(16) 0.0536(16) 0.0416(14) 0.0108(12) 0.0037(12) 0.0207(13)
C13 0.097(3) 0.117(3) 0.110(3) -0.005(3) 0.027(3) 0.068(3)
C14 0.147(5) 0.241(7) 0.133(5) 0.091(5) 0.081(4) 0.120(5)

loop_
_atom_type_symbol
_atom_type_description
_atom_type_scat_dispersion_real
_atom_type_scat_dispersion_imag
_atom_type_scat_source
C C 0.0033 0.0016 'International Tables Vol C Tables 4.2.6.8 and 6.1.1.4'
H H 0.0000 0.0000 'International Tables Vol C Tables 4.2.6.8 and 6.1.1.4'
O O 0.0106 0.0060 'International Tables Vol C Tables 4.2.6.8 and 6.1.1.4'
S S 0.1246 0.1234 'International Tables Vol C Tables 4.2.6.8 and 6.1.1.4'
Fe Fe 0.3463 0.8444 'International Tables Vol C Tables 4.2.6.8 and 6.1.1.4'

loop_
_geom_angle_atom_site_label_1
_geom_angle_atom_site_label_2
_geom_angle_atom_site_label_3
_geom_angle
C2 Fe1 C3 90.70(14)
C2 Fe1 C1 99.66(13)
C3 Fe1 C1 99.18(15)
C2 Fe1 S2 87.16(9)
C3 Fe1 S2 157.93(12)
C1 Fe1 S2 102.83(9)
C2 Fe1 S1 160.67(10)
C3 Fe1 S1 89.50(11)
C1 Fe1 S1 99.38(9)
S2 Fe1 S1 85.44(3)
C2 Fe1 Fe2 105.41(10)
C3 Fe1 Fe2 103.25(11)
C1 Fe1 Fe2 145.87(9)
S2 Fe1 Fe2 56.51(2)
S1 Fe1 Fe2 55.87(2)
C5 Fe2 C4 91.06(16)
C5 Fe2 C6 97.01(16)
C4 Fe2 C6 99.84(16)
C5 Fe2 S1 87.90(11)
C4 Fe2 S1 157.81(13)
C6 Fe2 S1 102.29(10)
C5 Fe2 S2 155.74(13)
C4 Fe2 S2 86.96(11)
C6 Fe2 S2 107.16(10)
S1 Fe2 S2 84.97(3)
C5 Fe2 Fe1 101.54(12)
C4 Fe2 Fe1 102.66(12)
C6 Fe2 Fe1 150.39(10)
S1 Fe2 Fe1 56.03(2)
S2 Fe2 Fe1 55.61(2)
C7 S1 Fe2 112.57(9)
C7 S1 Fe1 112.39(9)
Fe2 S1 Fe1 68.10(2)
C8 S2 Fe1 109.87(9)
C8 S2 Fe2 114.12(8)
Fe1 S2 Fe2 67.88(2)
C10 O7 C9 116.11(19)
C12 O10 C13 116.3(3)
O1 C1 Fe1 178.2(3)
O2 C2 Fe1 178.2(3)
O3 C3 Fe1 177.3(3)
O4 C4 Fe2 178.8(4)
O5 C5 Fe2 179.6(4)
O6 C6 Fe2 178.1(3)
C9 C7 S1 116.34(18)
C9 C7 H7A 108.2
S1 C7 H7A 108.2
C9 C7 H7B 108.2
S1 C7 H7B 108.2
H7A C7 H7B 107.4
C9 C8 S2 114.79(17)
C9 C8 H8A 108.6
S2 C8 H8A 108.6
C9 C8 H8B 108.6
S2 C8 H8B 108.6
H8A C8 H8B 107.5
O7 C9 C8 108.15(19)
O7 C9 C7 104.08(19)
C8 C9 C7 114.8(2)
O7 C9 H9 109.9
C8 C9 H9 109.9
C7 C9 H9 109.9
O8 C10 O7 124.1(2)
O8 C10 C11 126.2(2)
O7 C10 C11 109.8(2)
C10 C11 C12 111.7(2)
C10 C11 H11A 109.3
C12 C11 H11A 109.3
C10 C11 H11B 109.3
C12 C11 H11B 109.3
H11A C11 H11B 107.9
O9 C12 O10 124.1(3)
O9 C12 C11 124.4(3)
O10 C12 C11 111.4(2)
C14 C13 O10 111.8(4)
C14 C13 H13A 109.2
O10 C13 H13A 109.2
C14 C13 H13B 109.2
O10 C13 H13B 109.2
H13A C13 H13B 107.9
C13 C14 H14A 109.5
C13 C14 H14B 109.5
H14A C14 H14B 109.5
C13 C14 H14C 109.5
H14A C14 H14C 109.5
H14B C14 H14C 109.5

loop_
_geom_bond_atom_site_label_1
_geom_bond_atom_site_label_2
_geom_bond_distance
Fe1 C2 1.789(3)
Fe1 C3 1.793(3)
Fe1 C1 1.800(3)
Fe1 S2 2.2401(8)
Fe1 S1 2.2478(9)
Fe1 Fe2 2.5148(6)
Fe2 C5 1.784(3)
Fe2 C4 1.790(3)
Fe2 C6 1.807(3)
Fe2 S1 2.2437(8)
Fe2 S2 2.2640(8)
S1 C7 1.823(3)
S2 C8 1.819(3)
O1 C1 1.132(3)
O2 C2 1.140(3)
O3 C3 1.128(4)
O4 C4 1.127(4)
O5 C5 1.137(4)
O6 C6 1.129(4)
O7 C10 1.349(3)
O7 C9 1.462(3)
O8 C10 1.194(3)
O9 C12 1.189(3)
O10 C12 1.319(3)
O10 C13 1.460(4)
C7 C9 1.506(4)
C7 H7A 0.9700
C7 H7B 0.9700
C8 C9 1.504(3)
C8 H8A 0.9700
C8 H8B 0.9700
C9 H9 0.9800
C10 C11 1.497(4)
C11 C12 1.500(4)
C11 H11A 0.9700
C11 H11B 0.9700
C13 C14 1.374(6)
C13 H13A 0.9700
C13 H13B 0.9700
C14 H14A 0.9600
C14 H14B 0.9600
C14 H14C 0.9600

loop_
_geom_torsion_atom_site_label_1
_geom_torsion_atom_site_label_2
_geom_torsion_atom_site_label_3
_geom_torsion_atom_site_label_4
_geom_torsion
C2 Fe1 Fe2 C5 -95.18(15)
C3 Fe1 Fe2 C5 -0.72(17)
C1 Fe1 Fe2 C5 129.0(2)
S2 Fe1 Fe2 C5 -171.06(12)
S1 Fe1 Fe2 C5 79.48(12)
C2 Fe1 Fe2 C4 -1.44(15)
C3 Fe1 Fe2 C4 93.03(16)
C1 Fe1 Fe2 C4 -137.2(2)
S2 Fe1 Fe2 C4 -77.32(11)
S1 Fe1 Fe2 C4 173.22(11)
C2 Fe1 Fe2 C6 137.1(2)
C3 Fe1 Fe2 C6 -128.4(2)
C1 Fe1 Fe2 C6 1.3(3)
S2 Fe1 Fe2 C6 61.2(2)
S1 Fe1 Fe2 C6 -48.2(2)
C2 Fe1 Fe2 S1 -174.66(9)
C3 Fe1 Fe2 S1 -80.19(12)
C1 Fe1 Fe2 S1 49.56(17)
S2 Fe1 Fe2 S1 109.46(3)
C2 Fe1 Fe2 S2 75.88(9)
C3 Fe1 Fe2 S2 170.34(12)
C1 Fe1 Fe2 S2 -59.91(17)
S1 Fe1 Fe2 S2 -109.46(3)
C5 Fe2 S1 C7 148.46(16)
C4 Fe2 S1 C7 -123.9(3)
C6 Fe2 S1 C7 51.73(14)
S2 Fe2 S1 C7 -54.76(10)
Fe1 Fe2 S1 C7 -106.11(10)
C5 Fe2 S1 Fe1 -105.43(13)
C4 Fe2 S1 Fe1 -17.8(3)
C6 Fe2 S1 Fe1 157.85(10)
S2 Fe2 S1 Fe1 51.36(2)
C2 Fe1 S1 C7 122.1(3)
C3 Fe1 S1 C7 -147.21(15)
C1 Fe1 S1 C7 -47.98(13)
S2 Fe1 S1 C7 54.29(10)
Fe2 Fe1 S1 C7 106.37(10)
C2 Fe1 S1 Fe2 15.7(3)
C3 Fe1 S1 Fe2 106.42(12)
C1 Fe1 S1 Fe2 -154.35(9)
S2 Fe1 S1 Fe2 -52.08(2)
C2 Fe1 S2 C8 140.61(13)
C3 Fe1 S2 C8 -134.6(3)
C1 Fe1 S2 C8 41.35(13)
S1 Fe1 S2 C8 -57.26(9)
Fe2 Fe1 S2 C8 -108.79(9)
C2 Fe1 S2 Fe2 -110.60(10)
C3 Fe1 S2 Fe2 -25.8(3)
C1 Fe1 S2 Fe2 150.14(9)
S1 Fe1 S2 Fe2 51.53(2)
C5 Fe2 S2 C8 124.5(3)
C4 Fe2 S2 C8 -149.69(16)
C6 Fe2 S2 C8 -50.33(14)
S1 Fe2 S2 C8 51.00(10)
Fe1 Fe2 S2 C8 102.71(10)
C5 Fe2 S2 Fe1 21.8(3)
C4 Fe2 S2 Fe1 107.60(13)
C6 Fe2 S2 Fe1 -153.04(10)
S1 Fe2 S2 Fe1 -51.71(2)
C2 Fe1 C1 O1 -123(9)
C3 Fe1 C1 O1 145(9)
S2 Fe1 C1 O1 -33(9)
S1 Fe1 C1 O1 54(9)
Fe2 Fe1 C1 O1 14(9)
C3 Fe1 C2 O2 159(10)
C1 Fe1 C2 O2 60(10)
S2 Fe1 C2 O2 -42(10)
S1 Fe1 C2 O2 -110(10)
Fe2 Fe1 C2 O2 -97(10)
C2 Fe1 C3 O3 5(8)
C1 Fe1 C3 O3 105(8)
S2 Fe1 C3 O3 -79(8)
S1 Fe1 C3 O3 -156(8)
Fe2 Fe1 C3 O3 -101(8)
C5 Fe2 C4 O4 87(15)
C6 Fe2 C4 O4 -176(100)
S1 Fe2 C4 O4 0(16)
S2 Fe2 C4 O4 -69(15)
Fe1 Fe2 C4 O4 -15(15)
C4 Fe2 C5 O5 75(52)
C6 Fe2 C5 O5 -25(52)
S1 Fe2 C5 O5 -127(52)
S2 Fe2 C5 O5 160(100)
Fe1 Fe2 C5 O5 178(100)
C5 Fe2 C6 O6 -33(9)
C4 Fe2 C6 O6 -125(9)
S1 Fe2 C6 O6 57(9)
S2 Fe2 C6 O6 145(9)
Fe1 Fe2 C6 O6 96(9)
Fe2 S1 C7 C9 12.3(2)
Fe1 S1 C7 C9 -62.3(2)
Fe1 S2 C8 C9 71.0(2)
Fe2 S2 C8 C9 -3.0(2)
C10 O7 C9 C8 -80.9(3)
C10 O7 C9 C7 156.5(2)
S2 C8 C9 O7 179.52(16)
S2 C8 C9 C7 -64.8(3)
S1 C7 C9 O7 178.04(16)
S1 C7 C9 C8 60.0(3)
C9 O7 C10 O8 4.2(4)
C9 O7 C10 C11 -175.7(2)
O8 C10 C11 C12 10.4(4)
O7 C10 C11 C12 -169.7(2)
C13 O10 C12 O9 -1.2(5)
C13 O10 C12 C11 178.3(3)
C10 C11 C12 O9 -71.3(4)
C10 C11 C12 O10 109.2(3)
C12 O10 C13 C14 106.8(5)
